data_1543732
loop_
_publ_author_name
'Nitti, Andrea'
'Villafiorita-Monteleone, Francesca'
'Pacini, Aurora'
'Botta, Chiara'
'Virgili, Tersilla'
'Forni, Alessandra'
'Cariati, Elena'
'Boiocchi, Massimo'
'Pasini, Dario'

_publ_section_title
;
 Structure-activity relationship for the solid state emission of a new
 family of &quot;push-pull&quot;\p-extended chromophores.
;
_journal_name_full 'Faraday discussions'
_journal_page_first 143
_journal_page_last 161
_journal_paper_doi 10.1039/c6fd00161k
_journal_volume 196
_journal_year 2017
_chemical_formula_moiety 'C18 H14 N2 O2'
_chemical_formula_sum 'C18 H14 N2 O2'
_chemical_formula_weight 290.31
_chemical_name_systematic
;
1,1-Dicyano-2,2-bis(4-dimethoxyphenyl)ethylene
;
_space_group_crystal_system monoclinic
_space_group_IT_number 15
_space_group_name_Hall '-C 2yc'
_space_group_name_H-M_alt 'C 1 2/c 1'
_symmetry_space_group_name_Hall '-C 2yc'
_symmetry_space_group_name_H-M 'C 1 2/c 1'
_atom_sites_solution_hydrogens difmap
_atom_sites_solution_primary direct
_atom_sites_solution_secondary difmap
_audit_creation_method SHELXL-2014/7
_audit_update_record
;
2016-06-27 deposited with the CCDC.
2016-07-22 downloaded from the CCDC.
;
_cell_angle_alpha 90
_cell_angle_beta 110.164(5)
_cell_angle_gamma 90
_cell_formula_units_Z 4
_cell_length_a 17.518(4)
_cell_length_b 8.6661(15)
_cell_length_c 10.772(3)
_cell_measurement_reflns_used 25
_cell_measurement_temperature 293(2)
_cell_measurement_theta_max 16
_cell_measurement_theta_min 8
_cell_volume 1535.1(6)
_computing_cell_refinement 'CAD4 Express (Enraf Nonius, 1994)'
_computing_data_collection 'CAD4 Express (Enraf Nonius, 1994)'
_computing_data_reduction 'XCAD4 (Harms & Wocadlo, 1995)'
_computing_molecular_graphics 'Mercury (Macrae et al., 2008)'
_computing_publication_material 'WinGX publication routines (Farrugia, 1999)'
_computing_structure_refinement 'SHELXL-2014/7 (Sheldrick, 2008)'
_diffrn_ambient_temperature 293(2)
_diffrn_measured_fraction_theta_full 1.000
_diffrn_measured_fraction_theta_max 1.000
_diffrn_measurement_device_type 'Enraf-Nonius CAD4'
_diffrn_measurement_method 'profiled omega scans'
_diffrn_radiation_monochromator graphite
_diffrn_radiation_source 'fine-focus sealed tube'
_diffrn_radiation_type MoK\a
_diffrn_radiation_wavelength 0.71073
_diffrn_reflns_av_R_equivalents 0.0182
_diffrn_reflns_av_unetI/netI 0.0268
_diffrn_reflns_Laue_measured_fraction_full 1.000
_diffrn_reflns_Laue_measured_fraction_max 1.000
_diffrn_reflns_limit_h_max 23
_diffrn_reflns_limit_h_min -24
_diffrn_reflns_limit_k_max 12
_diffrn_reflns_limit_k_min 0
_diffrn_reflns_limit_l_max 15
_diffrn_reflns_limit_l_min 0
_diffrn_reflns_number 2340
_diffrn_reflns_point_group_measured_fraction_full 1.000
_diffrn_reflns_point_group_measured_fraction_max 1.000
_diffrn_reflns_theta_full 25.242
_diffrn_reflns_theta_max 29.978
_diffrn_reflns_theta_min 2.477
_diffrn_standards_decay_% 0
_diffrn_standards_interval_time 300
_exptl_absorpt_coefficient_mu 0.083
_exptl_absorpt_correction_T_max 0.999
_exptl_absorpt_correction_T_min 0.933
_exptl_absorpt_correction_type psi-scan
_exptl_absorpt_process_details
;
North A.C.T., Phillips D.C. & Mathews F.S. (1968) Acta. Cryst. A24, 351
;
_exptl_crystal_colour 'pale yellow'
_exptl_crystal_density_diffrn 1.256
_exptl_crystal_description prism
_exptl_crystal_F_000 608
_exptl_crystal_preparation ', Luminescent'
_exptl_crystal_recrystallization_method 'Re-crystallisation from solvent'
_exptl_crystal_size_max 0.75
_exptl_crystal_size_mid 0.55
_exptl_crystal_size_min 0.2
_refine_diff_density_max 0.170
_refine_diff_density_min -0.175
_refine_diff_density_rms 0.034
_refine_ls_extinction_method none
_refine_ls_goodness_of_fit_ref 1.007
_refine_ls_hydrogen_treatment refall
_refine_ls_matrix_type full
_refine_ls_number_parameters 129
_refine_ls_number_reflns 2234
_refine_ls_number_restraints 0
_refine_ls_restrained_S_all 1.007
_refine_ls_R_factor_all 0.0882
_refine_ls_R_factor_gt 0.0491
_refine_ls_shift/su_max 0.000
_refine_ls_shift/su_mean 0.000
_refine_ls_structure_factor_coef Fsqd
_refine_ls_weighting_details 'w=1/[\s^2^(Fo^2^)+(0.0529P)^2^+0.4134P] where P=(Fo^2^+2Fc^2^)/3'
_refine_ls_weighting_scheme calc
_refine_ls_wR_factor_gt 0.1127
_refine_ls_wR_factor_ref 0.1323
_reflns_Friedel_coverage 0.000
_reflns_number_gt 1378
_reflns_number_total 2234
_reflns_threshold_expression 'I > 2\s(I)'
_cod_data_source_file c6fd00161k2.cif
_cod_data_source_block 5b
_cod_depositor_comments
;
The following automatic conversions were performed:

'_exptl_absorpt_correction_type' value 'PSI-SCAN' changed to
'psi-scan' according to
/usr/data/users/saulius/crontab/automatic-downloads/rss-feeds/RSC/lib/dictionaries/cif_core.dic
dictionary named 'cif_core.dic' version 2.4.2 from 2011-04-26.

Automatic conversion script
Id: cif_fix_values 4268 2015-11-12 08:31:59Z antanas 

 Adding full bibliography for 1543731--1543732.cif.
;
_cod_database_code 1543732
_shelx_shelxl_version_number 2014/7
_shelx_space_group_comment
;
The symmetry employed for this shelxl refinement is uniquely defined
by the following loop, which should always be used as a source of
symmetry information in preference to the above space-group names.
They are only intended as comments.
;
_solvent_exptl_crystal_recrystallization_method CDCl3

loop_
_space_group_symop_operation_xyz
'x, y, z'
'-x, y, -z+1/2'
'x+1/2, y+1/2, z'
'-x+1/2, y+1/2, -z+1/2'
'-x, -y, -z'
'x, -y, z-1/2'
'-x+1/2, -y+1/2, -z'
'x+1/2, -y+1/2, z-1/2'

loop_
_atom_site_label
_atom_site_type_symbol
_atom_site_fract_x
_atom_site_fract_y
_atom_site_fract_z
_atom_site_U_iso_or_equiv
_atom_site_adp_type
_atom_site_occupancy
_atom_site_site_symmetry_order
_atom_site_calc_flag
_atom_site_refinement_flags_posn
_atom_site_refinement_flags_adp
_atom_site_refinement_flags_occupancy
C1 C 0.44925(10) 0.33955(19) 0.14158(18) 0.0562(4) Uani 1 1 d . . .
C2 C 0.5000 0.2480(3) 0.2500 0.0474(5) Uani 1 2 d S T P
C3 C 0.5000 0.0904(2) 0.2500 0.0424(4) Uani 1 2 d S T P
C4 C 0.43833(8) 0.00414(17) 0.14462(13) 0.0428(3) Uani 1 1 d . . .
C5 C 0.35756(9) 0.05185(18) 0.09280(15) 0.0496(4) Uani 1 1 d . . .
C6 C 0.30127(9) -0.0237(2) -0.01238(16) 0.0524(4) Uani 1 1 d . . .
C7 C 0.32582(9) -0.15013(18) -0.06773(14) 0.0487(4) Uani 1 1 d . . .
C8 C 0.40513(10) -0.20422(19) -0.01355(15) 0.0499(4) Uani 1 1 d . . .
C9 C 0.46062(9) -0.12856(18) 0.09137(15) 0.0466(3) Uani 1 1 d . . .
C10 C 0.19695(13) -0.1728(3) -0.2411(2) 0.0766(6) Uani 1 1 d . . .
N1 N 0.41154(11) 0.41730(19) 0.05813(18) 0.0839(6) Uani 1 1 d . . .
O1 O 0.27717(7) -0.23078(15) -0.17419(11) 0.0651(4) Uani 1 1 d . . .
H5 H 0.3401(10) 0.1378(19) 0.1333(16) 0.051(4) Uiso 1 1 d . . .
H8 H 0.5175(9) -0.1636(17) 0.1271(15) 0.046(4) Uiso 1 1 d . . .
H6 H 0.2460(11) 0.009(2) -0.0427(16) 0.068(5) Uiso 1 1 d . . .
H7 H 0.4201(10) -0.297(2) -0.0491(16) 0.060(5) Uiso 1 1 d . . .
H10B H 0.1994(13) -0.058(3) -0.270(2) 0.097(8) Uiso 1 1 d . . .
H10A H 0.1605(14) -0.169(3) -0.184(2) 0.103(8) Uiso 1 1 d . . .
H10C H 0.1728(13) -0.241(3) -0.315(2) 0.097(7) Uiso 1 1 d . . .

loop_
_atom_site_aniso_label
_atom_site_aniso_U_11
_atom_site_aniso_U_22
_atom_site_aniso_U_33
_atom_site_aniso_U_23
_atom_site_aniso_U_13
_atom_site_aniso_U_12
C1 0.0542(9) 0.0468(8) 0.0618(10) 0.0007(8) 0.0126(8) 0.0019(7)
C2 0.0422(10) 0.0488(11) 0.0479(11) 0.000 0.0115(8) 0.000
C3 0.0372(9) 0.0469(11) 0.0438(10) 0.000 0.0151(8) 0.000
C4 0.0389(7) 0.0457(7) 0.0422(7) 0.0011(6) 0.0119(5) -0.0004(6)
C5 0.0428(7) 0.0508(9) 0.0533(9) -0.0053(7) 0.0142(6) 0.0032(6)
C6 0.0392(7) 0.0579(9) 0.0544(8) 0.0003(7) 0.0088(6) 0.0001(7)
C7 0.0482(8) 0.0526(9) 0.0418(7) 0.0009(6) 0.0112(6) -0.0106(7)
C8 0.0555(9) 0.0472(8) 0.0493(8) -0.0037(7) 0.0209(7) -0.0015(7)
C9 0.0417(7) 0.0487(8) 0.0480(8) 0.0016(6) 0.0136(6) 0.0031(6)
C10 0.0596(11) 0.0984(17) 0.0550(11) -0.0062(12) -0.0016(9) -0.0154(11)
N1 0.0834(11) 0.0611(10) 0.0849(12) 0.0153(9) 0.0006(9) 0.0088(8)
O1 0.0612(7) 0.0724(8) 0.0522(6) -0.0097(6) 0.0075(5) -0.0151(6)

loop_
_atom_type_symbol
_atom_type_description
_atom_type_scat_dispersion_real
_atom_type_scat_dispersion_imag
_atom_type_scat_source
C C 0.0033 0.0016 'International Tables Vol C Tables 4.2.6.8 and 6.1.1.4'
H H 0.0000 0.0000 'International Tables Vol C Tables 4.2.6.8 and 6.1.1.4'
N N 0.0061 0.0033 'International Tables Vol C Tables 4.2.6.8 and 6.1.1.4'
O O 0.0106 0.0060 'International Tables Vol C Tables 4.2.6.8 and 6.1.1.4'

loop_
_geom_angle_atom_site_label_1
_geom_angle_atom_site_label_2
_geom_angle_atom_site_label_3
_geom_angle
_geom_angle_site_symmetry_3
N1 C1 C2 176.86(19) .
C3 C2 C1 123.47(10) .
C3 C2 C1 123.47(10) 2_655
C1 C2 C1 113.1(2) 2_655
C2 C3 C4 120.50(9) .
C2 C3 C4 120.50(9) 2_655
C4 C3 C4 119.00(18) 2_655
C5 C4 C9 117.91(13) .
C5 C4 C3 122.15(14) .
C9 C4 C3 119.92(13) .
C6 C5 C4 121.78(15) .
C6 C5 H5 119.2(9) .
C4 C5 H5 119.0(9) .
C5 C6 C7 119.17(15) .
C5 C6 H6 119.5(11) .
C7 C6 H6 121.3(11) .
O1 C7 C6 124.84(15) .
O1 C7 C8 115.16(15) .
C6 C7 C8 120.00(14) .
C9 C8 C7 120.33(15) .
C9 C8 H7 120.7(10) .
C7 C8 H7 118.9(10) .
C8 C9 C4 120.67(14) .
C8 C9 H8 120.5(9) .
C4 C9 H8 118.8(9) .
O1 C10 H10B 110.4(12) .
O1 C10 H10A 114.5(13) .
H10B C10 H10A 104.4(19) .
O1 C10 H10C 106.2(14) .
H10B C10 H10C 112.6(18) .
H10A C10 H10C 109.0(18) .
C7 O1 C10 117.69(16) .

loop_
_geom_bond_atom_site_label_1
_geom_bond_atom_site_label_2
_geom_bond_distance
_geom_bond_site_symmetry_2
C1 N1 1.135(2) .
C1 C2 1.438(2) .
C2 C3 1.366(3) .
C2 C1 1.438(2) 2_655
C3 C4 1.4728(17) .
C3 C4 1.4728(17) 2_655
C4 C5 1.3928(19) .
C4 C9 1.399(2) .
C5 C6 1.384(2) .
C5 H5 0.964(17) .
C6 C7 1.385(2) .
C6 H6 0.953(19) .
C7 O1 1.3625(18) .
C7 C8 1.390(2) .
C8 C9 1.377(2) .
C8 H7 0.963(18) .
C9 H8 0.984(15) .
C10 O1 1.431(2) .
C10 H10B 1.04(2) .
C10 H10A 1.03(2) .
C10 H10C 0.96(2) .
